data_4332265
loop_
_publ_author_name
'Nilsson, Kersti B.'
'Persson, Ingmar'
'Kessler, Vadim G.'

_publ_section_title
;
 Coordination Chemistry of the Solvated AgIand AuIIons in Liquid and
 Aqueous Ammonia, Trialkyl and Triphenyl Phosphite, and
 Tri-n-butylphosphine Solutions
;
_journal_issue 17
_journal_name_full 'Inorganic Chemistry'
_journal_page_first 6912
_journal_page_last 6921
_journal_paper_doi 10.1021/ic060175v
_journal_volume 45
_journal_year 2006
_chemical_formula_sum 'Ag Cl H12 N4 O4'
_chemical_formula_weight 275.46
_chemical_name_systematic
; 
 ? 
;
_space_group_IT_number 163
_symmetry_cell_setting trigonal
_symmetry_space_group_name_Hall '-P 3 2c'
_symmetry_space_group_name_H-M 'P -3 1 c'
_atom_sites_solution_hydrogens geom
_atom_sites_solution_primary direct
_atom_sites_solution_secondary difmap
_audit_creation_method SHELXL-97
_cell_angle_alpha 90.00
_cell_angle_beta 90.00
_cell_angle_gamma 120.00
_cell_formula_units_Z 2
_cell_length_a 8.237(3)
_cell_length_b 8.237(3)
_cell_length_c 6.555(3)
_cell_measurement_reflns_used 1223(I>2sigma(I))
_cell_measurement_temperature 295(2)
_cell_measurement_theta_max 24.96
_cell_measurement_theta_min 8.19
_cell_volume 385.2(3)
_computing_cell_refinement 'Bruker SAINTPLUS'
_computing_data_collection 'Bruker SMART'
_computing_data_reduction 'Bruker SAINTPLUS'
_computing_molecular_graphics 'Bruker SHELXTL-NT'
_computing_publication_material 'Bruker SHELXTL-NT'
_computing_structure_refinement 'SHELXL-97 (Sheldrick, 1997)'
_computing_structure_solution 'SHELXS-97 (Sheldrick, 1990)'
_diffrn_ambient_temperature 295(2)
_diffrn_measured_fraction_theta_full 0.915
_diffrn_measured_fraction_theta_max 0.915
_diffrn_measurement_device_type 'Bruker SMART CCD 1k'
_diffrn_measurement_method 'Bruker SMART'
_diffrn_radiation_monochromator graphite
_diffrn_radiation_source 'fine-focus sealed tube'
_diffrn_radiation_type MoK\a
_diffrn_radiation_wavelength 0.71073
_diffrn_reflns_av_R_equivalents 0.0399
_diffrn_reflns_av_sigmaI/netI 0.0258
_diffrn_reflns_limit_h_max 9
_diffrn_reflns_limit_h_min -9
_diffrn_reflns_limit_k_max 7
_diffrn_reflns_limit_k_min -9
_diffrn_reflns_limit_l_max 7
_diffrn_reflns_limit_l_min -7
_diffrn_reflns_number 1620
_diffrn_reflns_theta_full 24.96
_diffrn_reflns_theta_max 24.96
_diffrn_reflns_theta_min 8.19
_exptl_absorpt_coefficient_mu 2.936
_exptl_absorpt_correction_T_max 0.5913
_exptl_absorpt_correction_T_min 0.3864
_exptl_absorpt_correction_type empirical
_exptl_absorpt_process_details 'Bruker SADABS'
_exptl_crystal_colour colorless
_exptl_crystal_density_diffrn 2.375
_exptl_crystal_density_method 'not measured'
_exptl_crystal_description rod
_exptl_crystal_F_000 272
_exptl_crystal_size_max 0.40
_exptl_crystal_size_mid 0.25
_exptl_crystal_size_min 0.20
_refine_diff_density_max 0.238
_refine_diff_density_min -0.190
_refine_diff_density_rms 0.038
_refine_ls_extinction_coef 1.2(2)
_refine_ls_extinction_expression Fc^*^=kFc[1+0.001xFc^2^\l^3^/sin(2\q)]^-1/4^
_refine_ls_extinction_method SHELXL
_refine_ls_goodness_of_fit_ref 1.174
_refine_ls_hydrogen_treatment mixed
_refine_ls_matrix_type full
_refine_ls_number_parameters 32
_refine_ls_number_reflns 214
_refine_ls_number_restraints 19
_refine_ls_restrained_S_all 1.147
_refine_ls_R_factor_all 0.0504
_refine_ls_R_factor_gt 0.0363
_refine_ls_shift/su_max 0.001
_refine_ls_shift/su_mean 0.000
_refine_ls_structure_factor_coef Fsqd
_refine_ls_weighting_details 'calc w=1/[\s^2^(Fo^2^)+(0.0338P)^2^+0.2727P] where P=(Fo^2^+2Fc^2^)/3'
_refine_ls_weighting_scheme calc
_refine_ls_wR_factor_gt 0.0920
_refine_ls_wR_factor_ref 0.0964
_reflns_number_gt 156
_reflns_number_total 214
_reflns_threshold_expression >2sigma(I)
_cod_data_source_file ic060175vsup1.cif
_cod_data_source_block agn4hm
_cod_depositor_comments
;
The following automatic conversions were performed:

'_symmetry_cell_setting' value 'Trigonal' changed to 'trigonal'
according to /home/saulius/struct/CIF-dictionaries/cif_core.dic
dictionary named 'cif_core.dic' version 2.4.2 from
2011-04-26.

'_exptl_absorpt_correction_type' value 'Empirical'
changed to 'empirical' according to
/home/saulius/struct/CIF-dictionaries/cif_core.dic dictionary named
'cif_core.dic' version 2.4.2 from 2011-04-26.

Automatic conversion script
Id: cif_fix_values 1891 2012-01-12 08:04:46Z andrius 
;
_cod_original_cell_volume 385.1(3)
_cod_original_sg_symbol_H-M P-31c
_cod_original_formula_sum 'H12 Ag Cl N4 O4'
_cod_database_code 4332265

loop_
_symmetry_equiv_pos_as_xyz
'x, y, z'
'-y, x-y, z'
'-x+y, -x, z'
'-y, -x, -z+1/2'
'-x+y, y, -z+1/2'
'x, x-y, -z+1/2'
'-x, -y, -z'
'y, -x+y, -z'
'x-y, x, -z'
'y, x, z-1/2'
'x-y, -y, z-1/2'
'-x, -x+y, z-1/2'

loop_
_atom_site_label
_atom_site_type_symbol
_atom_site_fract_x
_atom_site_fract_y
_atom_site_fract_z
_atom_site_U_iso_or_equiv
_atom_site_adp_type
_atom_site_occupancy
_atom_site_symmetry_multiplicity
_atom_site_calc_flag
_atom_site_refinement_flags
Cl1 Cl 0.6667 0.3333 0.2500 0.0757(15) Uani 1 6 d SD
Ag1 Ag 1.0000 0.0000 -0.2500 0.1065(16) Uani 1 6 d SD
N1 N 0.8414(4) 0.1586(4) -0.2500 0.108(3) Uani 1 2 d SD
H1 H 0.7447 0.1064 -0.1652 0.217 Uiso 0.75 1 d PRD
H2 H 0.9038 0.2649 -0.1808 0.217 Uiso 0.75 1 d PRD
O1 O 0.580(2) 0.1548(15) 0.345(3) 0.116(7) Uani 0.33 1 d PDU
O2 O 0.672(17) 0.246(10) 0.067(4) 0.219(16) Uani 0.33 1 d PDU
N2 N 0.6667 0.3333 -0.2500 0.093(13) Uani 0.47(6) 6 d SP
H3 H 0.6208 0.2416 -0.2500 0.186 Uiso 0.47(6) 2 d SPR

loop_
_atom_site_aniso_label
_atom_site_aniso_U_11
_atom_site_aniso_U_22
_atom_site_aniso_U_33
_atom_site_aniso_U_23
_atom_site_aniso_U_13
_atom_site_aniso_U_12
Cl1 0.0728(17) 0.0728(17) 0.081(2) 0.000 0.000 0.0364(8)
Ag1 0.1157(18) 0.1157(18) 0.0882(15) 0.000 0.000 0.0579(9)
N1 0.101(4) 0.101(4) 0.129(6) -0.001(3) -0.001(3) 0.055(4)
O1 0.123(11) 0.053(6) 0.165(19) 0.027(7) 0.021(14) 0.038(7)
O2 0.34(5) 0.22(5) 0.125(15) -0.03(2) 0.01(4) 0.16(5)
N2 0.095(14) 0.095(14) 0.088(19) 0.000 0.000 0.048(7)

loop_
_atom_type_symbol
_atom_type_description
_atom_type_scat_dispersion_real
_atom_type_scat_dispersion_imag
_atom_type_scat_source
N N 0.0061 0.0033 'International Tables Vol C Tables 4.2.6.8 and 6.1.1.4'
H H 0.0000 0.0000 'International Tables Vol C Tables 4.2.6.8 and 6.1.1.4'
O O 0.0106 0.0060 'International Tables Vol C Tables 4.2.6.8 and 6.1.1.4'
Cl Cl 0.1484 0.1585 'International Tables Vol C Tables 4.2.6.8 and 6.1.1.4'
Ag Ag -0.8971 1.1015 'International Tables Vol C Tables 4.2.6.8 and 6.1.1.4'

loop_
_geom_angle_atom_site_label_1
_geom_angle_atom_site_label_2
_geom_angle_atom_site_label_3
_geom_angle
_geom_angle_site_symmetry_1
_geom_angle_site_symmetry_3
O2 Cl1 O2 124(6) 4_665 .
O2 Cl1 O2 54(3) 4_665 5_655
O2 Cl1 O2 128(7) . 5_655
O2 Cl1 O2 128(7) 4_665 2_655
O2 Cl1 O2 54(3) . 2_655
O2 Cl1 O2 177(10) 5_655 2_655
O2 Cl1 O2 54(3) 4_665 6
O2 Cl1 O2 177(10) . 6
O2 Cl1 O2 54(3) 5_655 6
O2 Cl1 O2 124(6) 2_655 6
O2 Cl1 O2 177(10) 4_665 3_665
O2 Cl1 O2 54(3) . 3_665
O2 Cl1 O2 124(6) 5_655 3_665
O2 Cl1 O2 54(3) 2_655 3_665
O2 Cl1 O2 128(7) 6 3_665
O2 Cl1 O1 40(4) 4_665 2_655
O2 Cl1 O1 111(5) . 2_655
O2 Cl1 O1 93(3) 5_655 2_655
O2 Cl1 O1 88(3) 2_655 2_655
O2 Cl1 O1 66(5) 6 2_655
O2 Cl1 O1 142(4) 3_665 2_655
O2 Cl1 O1 111(5) 4_665 5_655
O2 Cl1 O1 40(4) . 5_655
O2 Cl1 O1 88(3) 5_655 5_655
O2 Cl1 O1 93(3) 2_655 5_655
O2 Cl1 O1 142(4) 6 5_655
O2 Cl1 O1 66(5) 3_665 5_655
O1 Cl1 O1 128.5(15) 2_655 5_655
O2 Cl1 O1 66(5) 4_665 .
O2 Cl1 O1 88(3) . .
O2 Cl1 O1 40(4) 5_655 .
O2 Cl1 O1 142(4) 2_655 .
O2 Cl1 O1 93(3) 6 .
O2 Cl1 O1 111(5) 3_665 .
O1 Cl1 O1 102.3(10) 2_655 .
O1 Cl1 O1 51.9(17) 5_655 .
O2 Cl1 O1 88(3) 4_665 4_665
O2 Cl1 O1 66(5) . 4_665
O2 Cl1 O1 142(4) 5_655 4_665
O2 Cl1 O1 40(4) 2_655 4_665
O2 Cl1 O1 111(5) 6 4_665
O2 Cl1 O1 93(3) 3_665 4_665
O1 Cl1 O1 51.9(17) 2_655 4_665
O1 Cl1 O1 102.3(10) 5_655 4_665
O1 Cl1 O1 124.6(14) . 4_665
O2 Cl1 O1 93(3) 4_665 3_665
O2 Cl1 O1 142(4) . 3_665
O2 Cl1 O1 66(5) 5_655 3_665
O2 Cl1 O1 111(5) 2_655 3_665
O2 Cl1 O1 40(4) 6 3_665
O2 Cl1 O1 88(3) 3_665 3_665
O1 Cl1 O1 102.3(10) 2_655 3_665
O1 Cl1 O1 124.6(14) 5_655 3_665
O1 Cl1 O1 102.3(10) . 3_665
O1 Cl1 O1 128.5(15) 4_665 3_665
O2 Cl1 O1 142(4) 4_665 6
O2 Cl1 O1 93(3) . 6
O2 Cl1 O1 111(5) 5_655 6
O2 Cl1 O1 66(5) 2_655 6
O2 Cl1 O1 88(3) 6 6
O2 Cl1 O1 40(4) 3_665 6
O1 Cl1 O1 124.6(14) 2_655 6
O1 Cl1 O1 102.3(10) 5_655 6
O1 Cl1 O1 128.5(15) . 6
O1 Cl1 O1 102.3(10) 4_665 6
O1 Cl1 O1 51.9(17) 3_665 6
N1 Ag1 N1 120.0 3_765 2_645
N1 Ag1 N1 120.0 3_765 .
N1 Ag1 N1 120.0 2_645 .
N1 Ag1 Ag1 90.0 3_765 7_755
N1 Ag1 Ag1 90.0 2_645 7_755
N1 Ag1 Ag1 90.0 . 7_755
N1 Ag1 Ag1 90.0 3_765 7_754
N1 Ag1 Ag1 90.0 2_645 7_754
N1 Ag1 Ag1 90.0 . 7_754
Ag1 Ag1 Ag1 180.0 7_755 7_754
O2 O1 O1 125(5) 5_655 5_655
O2 O1 Cl1 70(2) 5_655 .
O1 O1 Cl1 64.0(8) 5_655 .
O2 O1 O2 56(6) 5_655 4_665
O1 O1 O2 113(2) 5_655 4_665
Cl1 O1 O2 57(3) . 4_665
O1 O2 O2 130(6) 5_655 2_655
O1 O2 O2 85(10) 5_655 3_665
O2 O2 O2 60.000(5) 2_655 3_665
O1 O2 Cl1 70(3) 5_655 .
O2 O2 Cl1 63.0(14) 2_655 .
O2 O2 Cl1 63.0(14) 3_665 .
O1 O2 O1 121(3) 5_655 4_665
O2 O2 O1 39(7) 2_655 4_665
O2 O2 O1 93(7) 3_665 4_665
Cl1 O2 O1 57(3) . 4_665

loop_
_geom_bond_atom_site_label_1
_geom_bond_atom_site_label_2
_geom_bond_distance
_geom_bond_site_symmetry_2
Cl1 O2 1.412(17) 4_665
Cl1 O2 1.412(17) .
Cl1 O2 1.412(17) 5_655
Cl1 O2 1.412(17) 2_655
Cl1 O2 1.412(17) 6
Cl1 O2 1.412(17) 3_665
Cl1 O1 1.417(11) 2_655
Cl1 O1 1.417(11) 5_655
Cl1 O1 1.417(11) .
Cl1 O1 1.417(11) 4_665
Cl1 O1 1.417(11) 3_665
Cl1 O1 1.417(11) 6
Ag1 N1 2.263(6) 3_765
Ag1 N1 2.263(6) 2_645
Ag1 N1 2.263(6) .
Ag1 Ag1 3.2776(17) 7_755
Ag1 Ag1 3.2776(17) 7_754
O1 O2 0.98(9) 5_655
O1 O1 1.24(4) 5_655
O1 O2 1.54(11) 4_665
O2 O1 0.98(9) 5_655
O2 O2 1.28(6) 2_655
O2 O2 1.28(6) 3_665
O2 O1 1.54(11) 4_665
